data_2239336
loop_
_publ_author_name
'Vijayakumar, Vinodhkumar'
'Peters, Gunther H.'
'Suresh, M.'
'Raghavachary, Raghunathan'
'Jagadeesan, G.'

_publ_section_title
;
 Methyl
 1-ethyl-3'-[hydroxy(naphthalen-1-yl)methyl]-1'-methyl-2-oxospiro[indoline-3,2'-pyrrolidine]-3'-carboxylate
;
_journal_issue 5
_journal_name_full 'Acta Crystallographica Section E'
_journal_page_first o540
_journal_paper_doi 10.1107/S1600536814007065
_journal_volume 70
_journal_year 2014
_chemical_formula_iupac 'C27 H28 N2 O4'
_chemical_formula_moiety 'C27 H28 N2 O4'
_chemical_formula_sum 'C27 H28 N2 O4'
_chemical_formula_weight 444.51
_chemical_name_common
'Methyl 1-ethyl-3'-[hydroxy(naphthalen-1-yl)methyl]-1'-methyl-2-oxospiro[indoline-3,2'-pyrrolidine]-3'-carboxylate'
_space_group_IT_number 61
_symmetry_cell_setting orthorhombic
_symmetry_space_group_name_Hall '-P 2ac 2ab'
_symmetry_space_group_name_H-M 'P b c a'
_atom_sites_solution_hydrogens geom
_atom_sites_solution_primary direct
_atom_sites_solution_secondary difmap
_audit_creation_method SHELXL-97
_cell_angle_alpha 90.00
_cell_angle_beta 90.00
_cell_angle_gamma 90.00
_cell_formula_units_Z 8
_cell_length_a 16.7802(3)
_cell_length_b 14.6690(3)
_cell_length_c 18.4735(4)
_cell_measurement_reflns_used 8834
_cell_measurement_temperature 293(2)
_cell_measurement_theta_max 31.20
_cell_measurement_theta_min 2.05
_cell_volume 4547.23(16)
_computing_cell_refinement 'APEX2 and SAINT (Bruker, 2004)'
_computing_data_collection 'APEX2 (Bruker, 2004)'
_computing_data_reduction 'SAINT and XPREP (Bruker, 2004)'
_computing_molecular_graphics '<i>ORTEP-3 for Windows</i> (Farrugia, 2012)'
_computing_publication_material '<i>PLATON</i> (Spek, 2009)'
_computing_structure_refinement '<i>SHELXL97</i> (Sheldrick, 2008)'
_computing_structure_solution '<i>SHELXS97</i> (Sheldrick, 2008)'
_diffrn_ambient_temperature 293(2)
_diffrn_measured_fraction_theta_full 1.000
_diffrn_measured_fraction_theta_max 1.000
_diffrn_measurement_device_type 'Bruker Kappa APEXII CCD'
_diffrn_measurement_method '\w and \f scan'
_diffrn_radiation_monochromator graphite
_diffrn_radiation_source 'fine-focus sealed tube'
_diffrn_radiation_type MoK\a
_diffrn_radiation_wavelength 0.71073
_diffrn_reflns_av_R_equivalents 0.0414
_diffrn_reflns_av_sigmaI/netI 0.0234
_diffrn_reflns_limit_h_max 18
_diffrn_reflns_limit_h_min -20
_diffrn_reflns_limit_k_max 18
_diffrn_reflns_limit_k_min -18
_diffrn_reflns_limit_l_max 23
_diffrn_reflns_limit_l_min -23
_diffrn_reflns_number 44640
_diffrn_reflns_theta_full 26.36
_diffrn_reflns_theta_max 26.36
_diffrn_reflns_theta_min 2.15
_diffrn_standards_decay_% 0
_exptl_absorpt_coefficient_mu 0.087
_exptl_absorpt_correction_T_max 0.9831
_exptl_absorpt_correction_T_min 0.9790
_exptl_absorpt_correction_type multi-scan
_exptl_absorpt_process_details '(SADABS; Bruker, 2004)'
_exptl_crystal_colour colourless
_exptl_crystal_density_diffrn 1.299
_exptl_crystal_density_method 'not measured'
_exptl_crystal_description block
_exptl_crystal_F_000 1888
_exptl_crystal_size_max 0.25
_exptl_crystal_size_mid 0.20
_exptl_crystal_size_min 0.20
_refine_diff_density_max 0.217
_refine_diff_density_min -0.143
_refine_ls_extinction_coef 0.0061(4)
_refine_ls_extinction_expression Fc^*^=kFc[1+0.001xFc^2^\l^3^/sin(2\q)]^-1/4^
_refine_ls_extinction_method '<i>SHELXL97</i> (Sheldrick, 2008)'
_refine_ls_goodness_of_fit_ref 1.018
_refine_ls_hydrogen_treatment constr
_refine_ls_matrix_type full
_refine_ls_number_parameters 299
_refine_ls_number_reflns 4636
_refine_ls_number_restraints 0
_refine_ls_restrained_S_all 1.018
_refine_ls_R_factor_all 0.0581
_refine_ls_R_factor_gt 0.0385
_refine_ls_shift/su_max 0.001
_refine_ls_shift/su_mean 0.000
_refine_ls_structure_factor_coef Fsqd
_refine_ls_weighting_details 'calc w=1/[\s^2^(Fo^2^)+(0.0509P)^2^+1.1973P] where P=(Fo^2^+2Fc^2^)/3'
_refine_ls_weighting_scheme calc
_refine_ls_wR_factor_gt 0.0973
_refine_ls_wR_factor_ref 0.1109
_reflns_number_gt 3429
_reflns_number_total 4636
_reflns_threshold_expression I>2sigma(I)
_cod_data_source_file bt6950sup1.cif
_cod_data_source_block I
_cod_database_code 2239336
_cod_database_fobs_code 2239336

loop_
_symmetry_equiv_pos_as_xyz
'x, y, z'
'-x+1/2, -y, z+1/2'
'x+1/2, -y+1/2, -z'
'-x, y+1/2, -z+1/2'
'-x, -y, -z'
'x-1/2, y, -z-1/2'
'-x-1/2, y-1/2, z'
'x, -y-1/2, z-1/2'

loop_
_atom_site_type_symbol
_atom_site_label
_atom_site_fract_x
_atom_site_fract_y
_atom_site_fract_z
_atom_site_U_iso_or_equiv
_atom_site_adp_type
_atom_site_calc_flag
_atom_site_refinement_flags
_atom_site_occupancy
_atom_site_symmetry_multiplicity
O O1 0.96460(6) 0.22318(7) 0.34518(6) 0.0455(3) Uani d . 1 1
H H1 0.9670 0.1849 0.3775 0.068 Uiso calc R 1 1
O O3 0.90834(6) 0.42866(7) 0.49176(5) 0.0417(3) Uani d . 1 1
O O2 0.78729(7) 0.43761(8) 0.44130(6) 0.0539(3) Uani d . 1 1
N N1 0.86301(8) 0.14862(9) 0.46083(7) 0.0430(3) Uani d . 1 1
O O4 1.02618(7) 0.21025(9) 0.49220(6) 0.0573(3) Uani d . 1 1
N N2 0.96210(8) 0.25963(9) 0.59423(7) 0.0456(3) Uani d . 1 1
C C18 1.01590(8) 0.40195(9) 0.28012(7) 0.0332(3) Uani d . 1 1
C C13 0.94194(8) 0.37632(10) 0.31325(7) 0.0328(3) Uani d . 1 1
C C12 0.94494(8) 0.30940(9) 0.37557(7) 0.0332(3) Uani d . 1 1
H H12 0.9891 0.3276 0.4071 0.040 Uiso calc R 1 1
C C17 1.01480(9) 0.46284(10) 0.22021(8) 0.0388(3) Uani d . 1 1
C C3 0.88393(10) 0.28059(10) 0.61479(8) 0.0432(4) Uani d . 1 1
C C1 0.88143(9) 0.23837(10) 0.49136(7) 0.0360(3) Uani d . 1 1
C C4 0.83254(10) 0.26839(10) 0.55663(8) 0.0397(4) Uani d . 1 1
C C10 0.79905(9) 0.25417(11) 0.38403(8) 0.0410(4) Uani d . 1 1
H H10A 0.7503 0.2892 0.3892 0.049 Uiso calc R 1 1
H H10B 0.8108 0.2476 0.3329 0.049 Uiso calc R 1 1
C C19 1.09071(9) 0.36786(11) 0.30294(8) 0.0395(4) Uani d . 1 1
H H19 1.0931 0.3281 0.3421 0.047 Uiso calc R 1 1
C C11 0.86884(8) 0.30242(10) 0.42346(7) 0.0333(3) Uani d . 1 1
C C23 0.84805(9) 0.39681(10) 0.45129(7) 0.0364(3) Uani d . 1 1
C C16 0.94110(10) 0.49640(11) 0.19414(9) 0.0459(4) Uani d . 1 1
H H16 0.9401 0.5363 0.1550 0.055 Uiso calc R 1 1
C C14 0.87276(9) 0.41091(11) 0.28530(8) 0.0415(4) Uani d . 1 1
H H14 0.8245 0.3943 0.3063 0.050 Uiso calc R 1 1
C C20 1.15904(9) 0.39227(12) 0.26867(10) 0.0503(4) Uani d . 1 1
H H20 1.2075 0.3688 0.2844 0.060 Uiso calc R 1 1
C C2 0.96610(9) 0.23489(11) 0.52364(8) 0.0417(4) Uani d . 1 1
C C9 0.79001(10) 0.16118(11) 0.41925(9) 0.0471(4) Uani d . 1 1
H H9A 0.7437 0.1598 0.4507 0.057 Uiso calc R 1 1
H H9B 0.7845 0.1139 0.3829 0.057 Uiso calc R 1 1
C C8 0.85759(13) 0.31094(12) 0.68131(9) 0.0583(5) Uani d . 1 1
H H8 0.8926 0.3189 0.7198 0.070 Uiso calc R 1 1
C C21 1.15740(10) 0.45237(12) 0.20990(10) 0.0569(5) Uani d . 1 1
H H21 1.2046 0.4686 0.1869 0.068 Uiso calc R 1 1
C C5 0.75264(10) 0.28726(12) 0.56506(9) 0.0490(4) Uani d . 1 1
H H5 0.7175 0.2798 0.5266 0.059 Uiso calc R 1 1
C C22 1.08714(10) 0.48694(12) 0.18645(9) 0.0500(4) Uani d . 1 1
H H22 1.0866 0.5272 0.1475 0.060 Uiso calc R 1 1
C C27 0.85972(13) 0.07413(12) 0.51293(10) 0.0628(5) Uani d . 1 1
H H27A 0.9099 0.0696 0.5376 0.094 Uiso calc R 1 1
H H27B 0.8489 0.0180 0.4880 0.094 Uiso calc R 1 1
H H27C 0.8182 0.0857 0.5474 0.094 Uiso calc R 1 1
C C24 0.89186(12) 0.50715(12) 0.53604(10) 0.0605(5) Uani d . 1 1
H H24A 0.9391 0.5241 0.5620 0.091 Uiso calc R 1 1
H H24B 0.8502 0.4928 0.5698 0.091 Uiso calc R 1 1
H H24C 0.8753 0.5569 0.5058 0.091 Uiso calc R 1 1
C C6 0.72542(12) 0.31771(13) 0.63193(10) 0.0595(5) Uani d . 1 1
H H6 0.6716 0.3305 0.6383 0.071 Uiso calc R 1 1
C C25 1.03135(11) 0.26205(13) 0.64167(10) 0.0607(5) Uani d . 1 1
H H25A 1.0698 0.2172 0.6252 0.073 Uiso calc R 1 1
H H25B 1.0150 0.2452 0.6902 0.073 Uiso calc R 1 1
C C15 0.87216(10) 0.47049(11) 0.22601(9) 0.0471(4) Uani d . 1 1
H H15 0.8239 0.4924 0.2084 0.057 Uiso calc R 1 1
C C7 0.77716(14) 0.32907(13) 0.68843(10) 0.0647(5) Uani d . 1 1
H H7 0.7577 0.3495 0.7327 0.078 Uiso calc R 1 1
C C26 1.07060(14) 0.35314(17) 0.64422(14) 0.0871(7) Uani d . 1 1
H H26A 1.1159 0.3505 0.6759 0.131 Uiso calc R 1 1
H H26B 1.0334 0.3976 0.6619 0.131 Uiso calc R 1 1
H H26C 1.0877 0.3699 0.5965 0.131 Uiso calc R 1 1

loop_
_atom_site_aniso_label
_atom_site_aniso_U_11
_atom_site_aniso_U_22
_atom_site_aniso_U_33
_atom_site_aniso_U_12
_atom_site_aniso_U_13
_atom_site_aniso_U_23
O1 0.0565(7) 0.0361(6) 0.0438(6) 0.0055(5) 0.0104(5) -0.0025(5)
O3 0.0426(6) 0.0372(6) 0.0452(6) -0.0019(4) -0.0030(5) -0.0087(5)
O2 0.0459(7) 0.0586(7) 0.0571(7) 0.0166(5) -0.0053(5) -0.0069(6)
N1 0.0528(8) 0.0357(7) 0.0404(7) -0.0048(6) -0.0031(6) -0.0018(6)
O4 0.0428(7) 0.0746(9) 0.0544(7) 0.0114(6) -0.0006(6) 0.0086(6)
N2 0.0503(8) 0.0489(8) 0.0377(7) -0.0043(6) -0.0115(6) 0.0051(6)
C18 0.0329(7) 0.0321(7) 0.0347(7) -0.0002(6) 0.0017(6) -0.0043(6)
C13 0.0315(8) 0.0346(8) 0.0324(7) -0.0005(6) -0.0002(6) -0.0042(6)
C12 0.0311(7) 0.0341(8) 0.0343(7) -0.0009(6) 0.0005(6) -0.0036(6)
C17 0.0396(8) 0.0348(8) 0.0421(8) 0.0004(6) 0.0047(7) -0.0007(7)
C3 0.0564(10) 0.0392(9) 0.0339(8) -0.0044(7) -0.0014(7) 0.0047(6)
C1 0.0372(8) 0.0376(8) 0.0331(7) -0.0024(6) -0.0001(6) -0.0020(6)
C4 0.0482(9) 0.0374(8) 0.0336(7) -0.0064(7) 0.0031(7) 0.0016(6)
C10 0.0358(8) 0.0504(9) 0.0367(8) -0.0091(7) -0.0033(6) -0.0035(7)
C19 0.0349(8) 0.0406(8) 0.0431(8) 0.0018(6) 0.0023(6) 0.0022(7)
C11 0.0305(7) 0.0377(8) 0.0316(7) -0.0027(6) -0.0013(6) -0.0024(6)
C23 0.0349(8) 0.0412(8) 0.0330(7) 0.0003(6) 0.0017(6) 0.0004(6)
C16 0.0464(10) 0.0457(9) 0.0454(9) 0.0022(7) -0.0011(7) 0.0107(7)
C14 0.0317(8) 0.0492(9) 0.0434(8) -0.0022(6) 0.0006(6) 0.0042(7)
C20 0.0327(8) 0.0506(10) 0.0677(11) 0.0055(7) 0.0058(8) 0.0065(8)
C2 0.0435(9) 0.0415(9) 0.0402(8) -0.0013(7) -0.0030(7) 0.0068(7)
C9 0.0492(10) 0.0460(9) 0.0461(9) -0.0123(7) -0.0028(7) -0.0066(7)
C8 0.0876(15) 0.0544(11) 0.0328(8) -0.0036(10) -0.0018(9) 0.0025(8)
C21 0.0402(10) 0.0541(11) 0.0765(12) 0.0031(8) 0.0196(9) 0.0147(9)
C5 0.0477(10) 0.0547(10) 0.0447(9) -0.0037(7) 0.0072(7) 0.0012(8)
C22 0.0493(10) 0.0453(10) 0.0553(10) 0.0024(7) 0.0137(8) 0.0113(8)
C27 0.0863(15) 0.0439(10) 0.0583(11) -0.0106(9) -0.0059(10) 0.0068(8)
C24 0.0749(13) 0.0447(10) 0.0621(11) -0.0021(9) -0.0012(10) -0.0205(9)
C6 0.0653(12) 0.0578(11) 0.0553(11) 0.0042(9) 0.0214(9) 0.0052(9)
C25 0.0649(12) 0.0647(12) 0.0525(10) -0.0033(9) -0.0249(9) 0.0088(9)
C15 0.0379(9) 0.0528(10) 0.0507(9) 0.0029(7) -0.0083(7) 0.0086(8)
C7 0.0926(16) 0.0620(12) 0.0394(9) 0.0073(11) 0.0194(10) 0.0017(8)
C26 0.0750(15) 0.0904(17) 0.0959(17) -0.0253(12) -0.0234(13) -0.0054(14)

loop_
_atom_type_symbol
_atom_type_description
_atom_type_scat_dispersion_real
_atom_type_scat_dispersion_imag
_atom_type_scat_source
C C 0.0033 0.0016 'International Tables Vol C Tables 4.2.6.8 and 6.1.1.4'
H H 0.0000 0.0000 'International Tables Vol C Tables 4.2.6.8 and 6.1.1.4'
N N 0.0061 0.0033 'International Tables Vol C Tables 4.2.6.8 and 6.1.1.4'
O O 0.0106 0.0060 'International Tables Vol C Tables 4.2.6.8 and 6.1.1.4'

loop_
_geom_angle_atom_site_label_1
_geom_angle_atom_site_label_2
_geom_angle_atom_site_label_3
_geom_angle
C12 O1 H1 109.5
C23 O3 C24 116.77(12)
C27 N1 C9 114.27(13)
C27 N1 C1 115.31(12)
C9 N1 C1 105.46(12)
C2 N2 C3 111.49(13)
C2 N2 C25 123.11(15)
C3 N2 C25 125.40(14)
C19 C18 C17 117.71(13)
C19 C18 C13 123.22(13)
C17 C18 C13 119.05(13)
C14 C13 C18 118.43(13)
C14 C13 C12 123.76(13)
C18 C13 C12 117.77(12)
O1 C12 C13 106.51(11)
O1 C12 C11 110.86(11)
C13 C12 C11 116.59(11)
O1 C12 H12 107.5
C13 C12 H12 107.5
C11 C12 H12 107.5
C22 C17 C16 120.97(14)
C22 C17 C18 119.38(14)
C16 C17 C18 119.64(13)
C8 C3 C4 122.11(17)
C8 C3 N2 127.79(16)
C4 C3 N2 110.09(13)
N1 C1 C4 116.80(12)
N1 C1 C2 108.27(12)
C4 C1 C2 101.51(12)
N1 C1 C11 101.56(11)
C4 C1 C11 112.59(12)
C2 C1 C11 116.72(12)
C5 C4 C3 119.39(14)
C5 C4 C1 132.19(14)
C3 C4 C1 108.37(13)
C9 C10 C11 106.51(12)
C9 C10 H10A 110.4
C11 C10 H10A 110.4
C9 C10 H10B 110.4
C11 C10 H10B 110.4
H10A C10 H10B 108.6
C20 C19 C18 121.12(14)
C20 C19 H19 119.4
C18 C19 H19 119.4
C23 C11 C10 113.72(12)
C23 C11 C12 108.73(11)
C10 C11 C12 112.50(11)
C23 C11 C1 107.70(11)
C10 C11 C1 101.67(11)
C12 C11 C1 112.35(11)
O2 C23 O3 123.65(14)
O2 C23 C11 126.86(14)
O3 C23 C11 109.47(12)
C15 C16 C17 120.09(14)
C15 C16 H16 120.0
C17 C16 H16 120.0
C13 C14 C15 122.18(14)
C13 C14 H14 118.9
C15 C14 H14 118.9
C19 C20 C21 120.76(15)
C19 C20 H20 119.6
C21 C20 H20 119.6
O4 C2 N2 125.39(15)
O4 C2 C1 126.01(14)
N2 C2 C1 108.53(13)
N1 C9 C10 104.79(12)
N1 C9 H9A 110.8
C10 C9 H9A 110.8
N1 C9 H9B 110.8
C10 C9 H9B 110.8
H9A C9 H9B 108.9
C3 C8 C7 117.37(17)
C3 C8 H8 121.3
C7 C8 H8 121.3
C22 C21 C20 120.08(15)
C22 C21 H21 120.0
C20 C21 H21 120.0
C4 C5 C6 118.98(17)
C4 C5 H5 120.5
C6 C5 H5 120.5
C21 C22 C17 120.94(15)
C21 C22 H22 119.5
C17 C22 H22 119.5
N1 C27 H27A 109.5
N1 C27 H27B 109.5
H27A C27 H27B 109.5
N1 C27 H27C 109.5
H27A C27 H27C 109.5
H27B C27 H27C 109.5
O3 C24 H24A 109.5
O3 C24 H24B 109.5
H24A C24 H24B 109.5
O3 C24 H24C 109.5
H24A C24 H24C 109.5
H24B C24 H24C 109.5
C7 C6 C5 120.56(18)
C7 C6 H6 119.7
C5 C6 H6 119.7
N2 C25 C26 113.18(16)
N2 C25 H25A 108.9
C26 C25 H25A 108.9
N2 C25 H25B 108.9
C26 C25 H25B 108.9
H25A C25 H25B 107.8
C16 C15 C14 120.62(15)
C16 C15 H15 119.7
C14 C15 H15 119.7
C6 C7 C8 121.59(17)
C6 C7 H7 119.2
C8 C7 H7 119.2
C25 C26 H26A 109.5
C25 C26 H26B 109.5
H26A C26 H26B 109.5
C25 C26 H26C 109.5
H26A C26 H26C 109.5
H26B C26 H26C 109.5

loop_
_geom_bond_atom_site_label_1
_geom_bond_atom_site_label_2
_geom_bond_distance
O1 C12 1.4224(17)
O1 H1 0.8200
O3 C23 1.3418(17)
O3 C24 1.4392(19)
O2 C23 1.1965(17)
N1 C27 1.457(2)
N1 C9 1.458(2)
N1 C1 1.4652(19)
O4 C2 1.2185(19)
N2 C2 1.355(2)
N2 C3 1.400(2)
N2 C25 1.456(2)
C18 C19 1.415(2)
C18 C17 1.422(2)
C18 C13 1.4339(19)
C13 C14 1.368(2)
C13 C12 1.514(2)
C12 C11 1.5570(19)
C12 H12 0.9800
C17 C22 1.410(2)
C17 C16 1.416(2)
C3 C8 1.380(2)
C3 C4 1.389(2)
C1 C4 1.523(2)
C1 C2 1.542(2)
C1 C11 1.581(2)
C4 C5 1.378(2)
C10 C9 1.519(2)
C10 C11 1.5501(19)
C10 H10A 0.9700
C10 H10B 0.9700
C19 C20 1.358(2)
C19 H19 0.9300
C11 C23 1.518(2)
C16 C15 1.353(2)
C16 H16 0.9300
C14 C15 1.401(2)
C14 H14 0.9300
C20 C21 1.399(2)
C20 H20 0.9300
C9 H9A 0.9700
C9 H9B 0.9700
C8 C7 1.382(3)
C8 H8 0.9300
C21 C22 1.355(2)
C21 H21 0.9300
C5 C6 1.391(2)
C5 H5 0.9300
C22 H22 0.9300
C27 H27A 0.9600
C27 H27B 0.9600
C27 H27C 0.9600
C24 H24A 0.9600
C24 H24B 0.9600
C24 H24C 0.9600
C6 C7 1.368(3)
C6 H6 0.9300
C25 C26 1.490(3)
C25 H25A 0.9700
C25 H25B 0.9700
C15 H15 0.9300
C7 H7 0.9300
C26 H26A 0.9600
C26 H26B 0.9600
C26 H26C 0.9600

loop_
_geom_hbond_atom_site_label_D
_geom_hbond_atom_site_label_H
_geom_hbond_atom_site_label_A
_geom_hbond_distance_DH
_geom_hbond_distance_HA
_geom_hbond_distance_DA
_geom_hbond_angle_DHA
O1 H1 O4 0.82 2.37 2.9121(16) 124.3
O1 H1 N1 0.82 2.39 2.9439(17) 125.9

loop_
_geom_torsion_atom_site_label_1
_geom_torsion_atom_site_label_2
_geom_torsion_atom_site_label_3
_geom_torsion_atom_site_label_4
_geom_torsion
C19 C18 C13 C14 -177.76(14)
C17 C18 C13 C14 0.7(2)
C19 C18 C13 C12 -0.1(2)
C17 C18 C13 C12 178.35(12)
C14 C13 C12 O1 106.00(15)
C18 C13 C12 O1 -71.55(15)
C14 C13 C12 C11 -18.3(2)
C18 C13 C12 C11 164.14(12)
C19 C18 C17 C22 -0.3(2)
C13 C18 C17 C22 -178.76(14)
C19 C18 C17 C16 178.06(14)
C13 C18 C17 C16 -0.4(2)
C2 N2 C3 C8 -177.79(16)
C25 N2 C3 C8 3.1(3)
C2 N2 C3 C4 0.98(18)
C25 N2 C3 C4 -178.11(14)
C27 N1 C1 C4 -49.96(19)
C9 N1 C1 C4 77.10(15)
C27 N1 C1 C2 63.76(17)
C9 N1 C1 C2 -169.18(12)
C27 N1 C1 C11 -172.81(14)
C9 N1 C1 C11 -45.76(14)
C8 C3 C4 C5 0.2(2)
N2 C3 C4 C5 -178.66(14)
C8 C3 C4 C1 177.69(15)
N2 C3 C4 C1 -1.16(17)
N1 C1 C4 C5 -64.6(2)
C2 C1 C4 C5 177.95(17)
C11 C1 C4 C5 52.4(2)
N1 C1 C4 C3 118.35(14)
C2 C1 C4 C3 0.88(15)
C11 C1 C4 C3 -124.70(13)
C17 C18 C19 C20 -0.2(2)
C13 C18 C19 C20 178.25(15)
C9 C10 C11 C23 -127.72(13)
C9 C10 C11 C12 108.12(13)
C9 C10 C11 C1 -12.26(15)
O1 C12 C11 C23 -177.09(11)
C13 C12 C11 C23 -55.04(15)
O1 C12 C11 C10 -50.22(15)
C13 C12 C11 C10 71.84(16)
O1 C12 C11 C1 63.80(14)
C13 C12 C11 C1 -174.14(11)
N1 C1 C11 C23 154.27(11)
C4 C1 C11 C23 28.58(15)
C2 C1 C11 C23 -88.26(14)
N1 C1 C11 C10 34.47(13)
C4 C1 C11 C10 -91.23(14)
C2 C1 C11 C10 151.93(12)
N1 C1 C11 C12 -86.02(13)
C4 C1 C11 C12 148.28(12)
C2 C1 C11 C12 31.45(17)
C24 O3 C23 O2 12.4(2)
C24 O3 C23 C11 -165.93(13)
C10 C11 C23 O2 -5.6(2)
C12 C11 C23 O2 120.61(16)
C1 C11 C23 O2 -117.41(16)
C10 C11 C23 O3 172.73(11)
C12 C11 C23 O3 -61.09(14)
C1 C11 C23 O3 60.89(14)
C22 C17 C16 C15 178.16(16)
C18 C17 C16 C15 -0.1(2)
C18 C13 C14 C15 -0.3(2)
C12 C13 C14 C15 -177.87(14)
C18 C19 C20 C21 0.3(3)
C3 N2 C2 O4 -177.41(15)
C25 N2 C2 O4 1.7(3)
C3 N2 C2 C1 -0.36(17)
C25 N2 C2 C1 178.75(14)
N1 C1 C2 O4 53.2(2)
C4 C1 C2 O4 176.71(16)
C11 C1 C2 O4 -60.5(2)
N1 C1 C2 N2 -123.80(13)
C4 C1 C2 N2 -0.32(15)
C11 C1 C2 N2 122.47(13)
C27 N1 C9 C10 165.99(14)
C1 N1 C9 C10 38.31(15)
C11 C10 C9 N1 -14.51(16)
C4 C3 C8 C7 0.0(3)
N2 C3 C8 C7 178.67(16)
C19 C20 C21 C22 0.0(3)
C3 C4 C5 C6 -0.3(2)
C1 C4 C5 C6 -177.12(16)
C20 C21 C22 C17 -0.4(3)
C16 C17 C22 C21 -177.74(17)
C18 C17 C22 C21 0.6(3)
C4 C5 C6 C7 0.2(3)
C2 N2 C25 C26 92.5(2)
C3 N2 C25 C26 -88.5(2)
C17 C16 C15 C14 0.5(3)
C13 C14 C15 C16 -0.2(3)
C5 C6 C7 C8 0.0(3)
C3 C8 C7 C6 -0.1(3)
